data_4125901
loop_
_publ_author_name
'Zhang, Yongliang'
'Wei, Junnian'
'Chi, Yue'
'Zhang, Xuan'
'Zhang, Wen-Xiong'
'Xi, Zhenfeng'

_publ_section_title
;
 Spiro Metallaaromatics of Pd, Pt, Rh: Synthesis and Characterization.
;
_journal_name_full 'Journal of the American Chemical Society'
_journal_paper_doi 10.1021/jacs.7b02039
_journal_year 2017
_chemical_formula_moiety 'C44 H84 Li4 O4 Pt Si4'
_chemical_formula_sum 'C44 H84 Li4 O4 Pt Si4'
_chemical_formula_weight 1012.32
_chemical_name_systematic
;
 ? 
;
_space_group_crystal_system monoclinic
_space_group_IT_number 14
_space_group_name_Hall '-P 2yn'
_space_group_name_H-M_alt 'P 1 21/n 1'
_symmetry_space_group_name_Hall '-P 2yn'
_symmetry_space_group_name_H-M 'P 1 21/n 1'
_atom_sites_solution_hydrogens geom
_atom_sites_solution_primary iterative
_atom_sites_solution_secondary difmap
_audit_creation_date 2016-09-18
_audit_creation_method
;
Olex2 1.2
(compiled 2016.09.09 svn.r3337 for OlexSys, GUI svn.r5227)
;
_cell_angle_alpha 90.00
_cell_angle_beta 96.039(3)
_cell_angle_gamma 90.00
_cell_formula_units_Z 4
_cell_length_a 12.0308(4)
_cell_length_b 22.3313(8)
_cell_length_c 19.4728(7)
_cell_measurement_reflns_used 25554
_cell_measurement_temperature 180.00(10)
_cell_measurement_theta_max 29.9800
_cell_measurement_theta_min 2.9250
_cell_volume 5202.6(3)
_computing_cell_refinement
;
CrysAlisPro, Agilent Technologies,
Version 1.171.36.32 (release 02-08-2013 CrysAlis171 .NET)
(compiled Aug  2 2013,16:46:58)
;
_computing_data_collection
;
CrysAlisPro, Agilent Technologies,
Version 1.171.36.32 (release 02-08-2013 CrysAlis171 .NET)
(compiled Aug  2 2013,16:46:58)
;
_computing_data_reduction
;
CrysAlisPro, Agilent Technologies,
Version 1.171.36.32 (release 02-08-2013 CrysAlis171 .NET)
(compiled Aug  2 2013,16:46:58)
;
_computing_molecular_graphics 'Olex2 (Dolomanov et al., 2009)'
_computing_publication_material 'Olex2 (Dolomanov et al., 2009)'
_computing_structure_refinement 'ShelXL (Sheldrick, 2015)'
_computing_structure_solution
;
Superflip (Palatinus & Chapuis, 2007;Palatinus & van der Lee, 2008;
Palatinus et al., 2012)
;
_diffrn_ambient_temperature 180.00(10)
_diffrn_detector_area_resol_mean 10.3914
_diffrn_measured_fraction_theta_full 0.998
_diffrn_measured_fraction_theta_max 0.998
_diffrn_measurement_details
;
#__ type_ start__ end____ width___ exp.time_
  1 omega  -21.00   20.00   1.0000    3.0000
omega____ theta____ kappa____ phi______ frames
    -       13.6191    0.0000 -180.0000 41

#__ type_ start__ end____ width___ exp.time_
  2 omega  -70.00  -39.00   1.0000    3.0000
omega____ theta____ kappa____ phi______ frames
    -       13.6191    0.0000 -180.0000 31

#__ type_ start__ end____ width___ exp.time_
  3 omega   38.00  101.00   1.0000    3.0000
omega____ theta____ kappa____ phi______ frames
    -       13.6191 -178.0000   90.0000 63

#__ type_ start__ end____ width___ exp.time_
  4 omega  -11.00   58.00   1.0000    3.0000
omega____ theta____ kappa____ phi______ frames
    -       13.6191   19.0000 -120.0000 69

#__ type_ start__ end____ width___ exp.time_
  5 omega   -7.00   90.00   1.0000    3.0000
omega____ theta____ kappa____ phi______ frames
    -       13.6191   38.0000  -60.0000 97

#__ type_ start__ end____ width___ exp.time_
  6 omega  -15.00   22.00   1.0000    3.0000
omega____ theta____ kappa____ phi______ frames
    -       13.6191 -103.0000  119.0340 37

#__ type_ start__ end____ width___ exp.time_
  7 omega   -5.00   35.00   1.0000    3.0000
omega____ theta____ kappa____ phi______ frames
    -       13.6191  -57.0000   90.0000 40

#__ type_ start__ end____ width___ exp.time_
  8 omega   -4.00   26.00   1.0000    3.0000
omega____ theta____ kappa____ phi______ frames
    -      -14.7128  -99.0000   90.0000 30

#__ type_ start__ end____ width___ exp.time_
  9 omega  -11.00   22.00   1.0000    3.0000
omega____ theta____ kappa____ phi______ frames
    -      -14.7128  -99.0000    0.0000 33

#__ type_ start__ end____ width___ exp.time_
 10 omega  -34.00   -8.00   1.0000    3.0000
omega____ theta____ kappa____ phi______ frames
    -      -14.7128   84.0000  -76.0000 26

#__ type_ start__ end____ width___ exp.time_
 11 omega  -13.00   33.00   1.0000    3.0000
omega____ theta____ kappa____ phi______ frames
    -       13.6191   38.0000   60.0000 46

#__ type_ start__ end____ width___ exp.time_
 12 omega  -77.00  -29.00   1.0000    3.0000
omega____ theta____ kappa____ phi______ frames
    -      -14.7128  133.0000  158.1138 48
;
_diffrn_measurement_device_type 'SuperNova, Dual, Cu at zero, Atlas'
_diffrn_measurement_method '\w scans'
_diffrn_orient_matrix_UB_11 -0.0197192000
_diffrn_orient_matrix_UB_12 -0.0202761000
_diffrn_orient_matrix_UB_13 -0.0265858000
_diffrn_orient_matrix_UB_21 0.0456783000
_diffrn_orient_matrix_UB_22 -0.0193327000
_diffrn_orient_matrix_UB_23 0.0099118000
_diffrn_orient_matrix_UB_31 -0.0322567000
_diffrn_orient_matrix_UB_32 -0.0149685000
_diffrn_orient_matrix_UB_33 0.0231583000
_diffrn_radiation_monochromator mirror
_diffrn_radiation_type MoK\a
_diffrn_radiation_wavelength 0.71070
_diffrn_reflns_av_R_equivalents 0.0586
_diffrn_reflns_av_unetI/netI 0.0370
_diffrn_reflns_limit_h_max 14
_diffrn_reflns_limit_h_min -14
_diffrn_reflns_limit_k_max 27
_diffrn_reflns_limit_k_min -27
_diffrn_reflns_limit_l_max 24
_diffrn_reflns_limit_l_min -24
_diffrn_reflns_number 65019
_diffrn_reflns_theta_full 25.99
_diffrn_reflns_theta_max 25.99
_diffrn_reflns_theta_min 2.93
_diffrn_source 'SuperNova (Mo) X-ray Source'
_exptl_absorpt_coefficient_mu 2.825
_exptl_absorpt_correction_T_max 1.00000
_exptl_absorpt_correction_T_min 0.35925
_exptl_absorpt_correction_type multi-scan
_exptl_absorpt_process_details
;
CrysAlisPro, Agilent Technologies,
Version 1.171.36.32 (release 02-08-2013 CrysAlis171 .NET)
(compiled Aug  2 2013,16:46:58)
Empirical absorption correction using spherical harmonics,
 implemented in SCALE3 ABSPACK scaling algorithm.
;
_exptl_crystal_colour 'metallic dark red'
_exptl_crystal_colour_lustre metallic
_exptl_crystal_colour_modifier dark
_exptl_crystal_colour_primary red
_exptl_crystal_density_diffrn 1.292
_exptl_crystal_density_method 'not measured'
_exptl_crystal_description block
_exptl_crystal_F_000 2104
_exptl_crystal_size_max 0.1
_exptl_crystal_size_mid 0.1
_exptl_crystal_size_min 0.1
_refine_diff_density_max 1.242
_refine_diff_density_min -0.564
_refine_diff_density_rms 0.082
_refine_ls_extinction_method none
_refine_ls_goodness_of_fit_ref 1.056
_refine_ls_hydrogen_treatment constr
_refine_ls_matrix_type full
_refine_ls_number_parameters 526
_refine_ls_number_reflns 10238
_refine_ls_number_restraints 12
_refine_ls_restrained_S_all 1.071
_refine_ls_R_factor_all 0.0374
_refine_ls_R_factor_gt 0.0267
_refine_ls_shift/su_max 0.001
_refine_ls_shift/su_mean 0.000
_refine_ls_structure_factor_coef Fsqd
_refine_ls_weighting_details 'calc w=1/[\s^2^(Fo^2^)+(0.0225P)^2^+4.0869P] where P=(Fo^2^+2Fc^2^)/3'
_refine_ls_weighting_scheme calc
_refine_ls_wR_factor_gt 0.0583
_refine_ls_wR_factor_ref 0.0633
_reflns_number_gt 8593
_reflns_number_total 10238
_reflns_threshold_expression >2sigma(I)
_cod_data_source_file ja7b02039_si_002.cif
_cod_data_source_block 3b
_cod_database_code 4125901
_chemical_oxdiff_formula 'C1 H1 Pt1 Si1 Li1 O1'
_reflns_odcompleteness_completeness 99.83
_reflns_odcompleteness_iscentric 1
_reflns_odcompleteness_theta 27.42
_olex2_refinement_description
;
1. Fixed Uiso
 At 1.2 times of:
  All C(H,H) groups
 At 1.5 times of:
  All C(H,H,H) groups
2. Uiso/Uaniso restraints and constraints
Uanis(C34) \\sim Ueq, Uanis(C35) \\sim Ueq: with sigma of 0.005 and sigma for
terminal atoms of 0.01
3.a Secondary CH2 refined with riding coordinates:
 C9(H9A,H9B), C10(H10A,H10B), C11(H11A,H11B), C12(H12A,H12B), C13(H13A,H13B),
 C14(H14A,H14B), C15(H15A,H15B), C16(H16A,H16B), C29(H29A,H29B), C30(H30A,H30B),
  C31(H31A,H31B), C32(H32A,H32B), C33(H33A,H33B), C34(H34A,H34B), C35(H35A,
 H35B), C36(H36A,H36B), C37(H37A,H37B), C38(H38A,H38B), C39(H39A,H39B),
 C40(H40A,H40B), C41(H41A,H41B), C42(H42A,H42B), C43(H43A,H43B), C44(H44A,H44B)
3.b Idealised Me refined as rotating group:
 C17(H17A,H17B,H17C), C18(H18A,H18B,H18C), C19(H19A,H19B,H19C), C20(H20A,H20B,
 H20C), C21(H21A,H21B,H21C), C22(H22A,H22B,H22C), C23(H23A,H23B,H23C), C24(H24A,
 H24B,H24C), C25(H25A,H25B,H25C), C26(H26A,H26B,H26C), C27(H27A,H27B,H27C),
 C28(H28A,H28B,H28C)
;
_olex2_submission_special_instructions 'No special instructions were received'

loop_
_space_group_symop_id
_space_group_symop_operation_xyz
1 'x, y, z'
2 '-x+1/2, y+1/2, -z+1/2'
3 '-x, -y, -z'
4 'x-1/2, -y-1/2, z-1/2'

loop_
_atom_site_label
_atom_site_type_symbol
_atom_site_fract_x
_atom_site_fract_y
_atom_site_fract_z
_atom_site_U_iso_or_equiv
_atom_site_adp_type
_atom_site_occupancy
_atom_site_calc_flag
_atom_site_refinement_flags_posn
_atom_site_refinement_flags_adp
Pt1 Pt 0.477410(10) 0.347624(5) 0.248379(6) 0.02118(5) Uani 1 d . .
Si1 Si 0.64139(8) 0.36224(4) 0.40806(5) 0.0328(2) Uani 1 d . .
Si2 Si 0.34704(8) 0.45997(4) 0.14343(5) 0.0353(2) Uani 1 d . .
Si3 Si 0.72193(8) 0.26694(4) 0.22220(5) 0.0348(2) Uani 1 d . .
Si4 Si 0.19873(8) 0.29926(4) 0.21422(5) 0.0344(2) Uani 1 d . .
O1 O 0.7226(2) 0.47812(12) 0.19363(16) 0.0557(8) Uani 1 d . .
O2 O 0.2872(2) 0.41980(11) 0.40556(13) 0.0435(6) Uani 1 d . .
O3 O 0.4944(3) 0.30103(12) 0.03702(13) 0.0534(7) Uani 1 d . .
O4 O 0.4212(2) 0.19048(11) 0.37277(13) 0.0452(6) Uani 1 d . .
C1 C 0.5671(2) 0.39561(13) 0.32889(16) 0.0249(7) Uani 1 d . .
C2 C 0.5420(3) 0.45843(14) 0.32999(17) 0.0284(7) Uani 1 d . .
C3 C 0.4652(3) 0.47978(14) 0.27385(17) 0.0286(7) Uani 1 d . .
C4 C 0.4194(3) 0.43431(14) 0.22732(16) 0.0262(7) Uani 1 d . .
C5 C 0.5696(3) 0.27057(14) 0.22847(16) 0.0263(7) Uani 1 d . .
C6 C 0.5038(3) 0.22152(14) 0.19883(17) 0.0281(7) Uani 1 d . .
C7 C 0.3861(3) 0.23174(14) 0.18910(17) 0.0300(7) Uani 1 d . .
C8 C 0.3507(3) 0.29003(14) 0.20767(16) 0.0261(7) Uani 1 d . .
C9 C 0.4430(4) 0.54643(15) 0.2651(2) 0.0442(9) Uani 1 d . .
H9A H 0.3642 0.5523 0.2504 0.053 Uiso 1 calc R .
H9B H 0.4848 0.5614 0.2288 0.053 Uiso 1 calc R .
C10 C 0.4740(3) 0.58314(16) 0.3301(2) 0.0469(10) Uani 1 d . .
H10A H 0.4730 0.6254 0.3184 0.056 Uiso 1 calc R .
H10B H 0.4190 0.5765 0.3624 0.056 Uiso 1 calc R .
C11 C 0.5878(3) 0.56642(15) 0.3637(2) 0.0454(10) Uani 1 d . .
H11A H 0.6075 0.5921 0.4033 0.054 Uiso 1 calc R .
H11B H 0.6427 0.5723 0.3313 0.054 Uiso 1 calc R .
C12 C 0.5892(3) 0.50158(15) 0.3867(2) 0.0414(9) Uani 1 d . .
H12A H 0.5459 0.4979 0.4258 0.050 Uiso 1 calc R .
H12B H 0.6655 0.4901 0.4021 0.050 Uiso 1 calc R .
C13 C 0.3071(3) 0.18216(16) 0.1592(2) 0.0432(9) Uani 1 d . .
H13A H 0.2395 0.1830 0.1823 0.052 Uiso 1 calc R .
H13B H 0.2862 0.1900 0.1106 0.052 Uiso 1 calc R .
C14 C 0.3587(4) 0.12074(17) 0.1672(3) 0.0602(12) Uani 1 d . .
H14A H 0.3668 0.1096 0.2156 0.072 Uiso 1 calc R .
H14B H 0.3096 0.0918 0.1423 0.072 Uiso 1 calc R .
C15 C 0.4702(4) 0.11917(17) 0.1404(2) 0.0545(11) Uani 1 d . .
H15A H 0.4622 0.1310 0.0922 0.065 Uiso 1 calc R .
H15B H 0.4990 0.0786 0.1433 0.065 Uiso 1 calc R .
C16 C 0.5522(3) 0.16075(14) 0.1812(2) 0.0391(9) Uani 1 d . .
H16A H 0.6152 0.1674 0.1549 0.047 Uiso 1 calc R .
H16B H 0.5803 0.1410 0.2239 0.047 Uiso 1 calc R .
C17 C 0.6563(3) 0.27873(15) 0.4068(2) 0.0427(9) Uani 1 d . .
H17A H 0.5836 0.2606 0.4039 0.064 Uiso 1 calc GR .
H17B H 0.6997 0.2658 0.4483 0.064 Uiso 1 calc GR .
H17C H 0.6932 0.2671 0.3675 0.064 Uiso 1 calc GR .
C18 C 0.5638(4) 0.3750(2) 0.48583(19) 0.0561(11) Uani 1 d . .
H18A H 0.5514 0.4171 0.4913 0.084 Uiso 1 calc GR .
H18B H 0.6071 0.3597 0.5263 0.084 Uiso 1 calc GR .
H18C H 0.4932 0.3546 0.4796 0.084 Uiso 1 calc GR .
C19 C 0.7884(3) 0.39110(18) 0.4342(2) 0.0539(11) Uani 1 d . .
H19A H 0.8254 0.3980 0.3936 0.081 Uiso 1 calc GR .
H19B H 0.8295 0.3619 0.4629 0.081 Uiso 1 calc GR .
H19C H 0.7846 0.4279 0.4593 0.081 Uiso 1 calc GR .
C20 C 0.4485(4) 0.5006(2) 0.0926(2) 0.0615(12) Uani 1 d . .
H20A H 0.5050 0.4732 0.0808 0.092 Uiso 1 calc GR .
H20B H 0.4828 0.5327 0.1199 0.092 Uiso 1 calc GR .
H20C H 0.4093 0.5165 0.0511 0.092 Uiso 1 calc GR .
C21 C 0.2861(4) 0.40110(18) 0.0823(2) 0.0510(10) Uani 1 d . .
H21A H 0.2213 0.3840 0.0996 0.077 Uiso 1 calc GR .
H21B H 0.3406 0.3703 0.0780 0.077 Uiso 1 calc GR .
H21C H 0.2651 0.4188 0.0379 0.077 Uiso 1 calc GR .
C22 C 0.2260(4) 0.5142(2) 0.1472(3) 0.0688(14) Uani 1 d . .
H22A H 0.1737 0.5092 0.1068 0.103 Uiso 1 calc GR .
H22B H 0.2538 0.5545 0.1489 0.103 Uiso 1 calc GR .
H22C H 0.1894 0.5062 0.1877 0.103 Uiso 1 calc GR .
C23 C 0.7523(4) 0.2658(2) 0.1289(2) 0.0625(13) Uani 1 d . .
H23A H 0.7142 0.2326 0.1056 0.094 Uiso 1 calc GR .
H23B H 0.8313 0.2618 0.1269 0.094 Uiso 1 calc GR .
H23C H 0.7267 0.3025 0.1069 0.094 Uiso 1 calc GR .
C24 C 0.7979(3) 0.19904(17) 0.2623(2) 0.0520(11) Uani 1 d . .
H24A H 0.7743 0.1918 0.3071 0.078 Uiso 1 calc GR .
H24B H 0.8770 0.2062 0.2667 0.078 Uiso 1 calc GR .
H24C H 0.7809 0.1647 0.2334 0.078 Uiso 1 calc GR .
C25 C 0.8053(3) 0.33213(17) 0.2599(2) 0.0493(11) Uani 1 d . .
H25A H 0.7811 0.3680 0.2356 0.074 Uiso 1 calc GR .
H25B H 0.8831 0.3255 0.2556 0.074 Uiso 1 calc GR .
H25C H 0.7945 0.3363 0.3078 0.074 Uiso 1 calc GR .
C26 C 0.1021(3) 0.2816(2) 0.1339(2) 0.0542(11) Uani 1 d . .
H26A H 0.1385 0.2912 0.0938 0.081 Uiso 1 calc GR .
H26B H 0.0349 0.3048 0.1338 0.081 Uiso 1 calc GR .
H26C H 0.0837 0.2397 0.1334 0.081 Uiso 1 calc GR .
C27 C 0.1531(3) 0.24809(19) 0.2830(2) 0.0505(10) Uani 1 d . .
H27A H 0.1751 0.2078 0.2740 0.076 Uiso 1 calc GR .
H27B H 0.0733 0.2499 0.2825 0.076 Uiso 1 calc GR .
H27C H 0.1876 0.2606 0.3274 0.076 Uiso 1 calc GR .
C28 C 0.1519(3) 0.37486(18) 0.2419(2) 0.0508(11) Uani 1 d . .
H28A H 0.1928 0.3855 0.2851 0.076 Uiso 1 calc GR .
H28B H 0.0734 0.3736 0.2471 0.076 Uiso 1 calc GR .
H28C H 0.1654 0.4041 0.2076 0.076 Uiso 1 calc GR .
C29 C 0.8050(4) 0.5086(2) 0.2378(3) 0.0871(19) Uani 1 d . .
H29A H 0.8032 0.4954 0.2851 0.105 Uiso 1 calc R .
H29B H 0.7914 0.5514 0.2358 0.105 Uiso 1 calc R .
C30 C 0.9144(4) 0.4949(3) 0.2139(4) 0.094(2) Uani 1 d . .
H30A H 0.9530 0.4643 0.2426 0.113 Uiso 1 calc R .
H30B H 0.9609 0.5305 0.2151 0.113 Uiso 1 calc R .
C31 C 0.8879(5) 0.4732(3) 0.1420(4) 0.115(2) Uani 1 d . .
H31A H 0.9173 0.5007 0.1098 0.138 Uiso 1 calc R .
H31B H 0.9210 0.4341 0.1366 0.138 Uiso 1 calc R .
C32 C 0.7646(5) 0.4695(3) 0.1285(3) 0.103(2) Uani 1 d . .
H32A H 0.7364 0.5004 0.0961 0.124 Uiso 1 calc R .
H32B H 0.7421 0.4308 0.1094 0.124 Uiso 1 calc R .
C33 C 0.2321(5) 0.4748(2) 0.4119(3) 0.0848(19) Uani 1 d . .
H33A H 0.2177 0.4939 0.3671 0.102 Uiso 1 calc R .
H33B H 0.2779 0.5014 0.4424 0.102 Uiso 1 calc R .
C34 C 0.1272(5) 0.4621(3) 0.4403(4) 0.0964(18) Uani 1 d . U
H34A H 0.1101 0.4933 0.4721 0.116 Uiso 1 calc R .
H34B H 0.0662 0.4593 0.4036 0.116 Uiso 1 calc R .
C35 C 0.1431(5) 0.4075(3) 0.4745(4) 0.111(2) Uani 1 d . U
H35A H 0.0751 0.3839 0.4682 0.133 Uiso 1 calc R .
H35B H 0.1622 0.4141 0.5235 0.133 Uiso 1 calc R .
C36 C 0.2360(4) 0.3753(2) 0.4448(3) 0.0680(14) Uani 1 d . .
H36A H 0.2891 0.3595 0.4812 0.082 Uiso 1 calc R .
H36B H 0.2072 0.3426 0.4154 0.082 Uiso 1 calc R .
C37 C 0.5370(6) 0.3458(2) -0.0063(3) 0.0814(17) Uani 1 d . .
H37A H 0.5023 0.3842 0.0006 0.098 Uiso 1 calc R .
H37B H 0.6172 0.3499 0.0044 0.098 Uiso 1 calc R .
C38 C 0.5106(6) 0.3260(2) -0.0762(2) 0.0895(19) Uani 1 d . .
H38A H 0.5718 0.3344 -0.1034 0.107 Uiso 1 calc R .
H38B H 0.4438 0.3457 -0.0974 0.107 Uiso 1 calc R .
C39 C 0.4923(6) 0.2607(2) -0.0715(3) 0.098(2) Uani 1 d . .
H39A H 0.4331 0.2478 -0.1060 0.118 Uiso 1 calc R .
H39B H 0.5600 0.2389 -0.0782 0.118 Uiso 1 calc R .
C40 C 0.4610(5) 0.2508(2) -0.0026(2) 0.0823(17) Uani 1 d . .
H40A H 0.3808 0.2453 -0.0041 0.099 Uiso 1 calc R .
H40B H 0.4975 0.2152 0.0174 0.099 Uiso 1 calc R .
C41 C 0.3730(4) 0.2017(2) 0.4362(2) 0.0707(15) Uani 1 d . .
H41A H 0.2935 0.2095 0.4268 0.085 Uiso 1 calc R .
H41B H 0.4082 0.2362 0.4597 0.085 Uiso 1 calc R .
C42 C 0.3924(4) 0.1476(2) 0.4793(2) 0.0631(13) Uani 1 d . .
H42A H 0.3316 0.1192 0.4704 0.076 Uiso 1 calc R .
H42B H 0.4011 0.1576 0.5281 0.076 Uiso 1 calc R .
C43 C 0.4984(4) 0.1233(2) 0.4569(2) 0.0655(13) Uani 1 d . .
H43A H 0.5035 0.0803 0.4641 0.079 Uiso 1 calc R .
H43B H 0.5631 0.1423 0.4818 0.079 Uiso 1 calc R .
C44 C 0.4901(4) 0.13838(17) 0.3814(2) 0.0494(10) Uani 1 d . .
H44A H 0.5636 0.1464 0.3673 0.059 Uiso 1 calc R .
H44B H 0.4567 0.1055 0.3540 0.059 Uiso 1 calc R .
Li1 Li 0.6052(5) 0.4357(2) 0.2316(3) 0.0339(13) Uani 1 d . .
Li2 Li 0.3837(5) 0.4106(3) 0.3336(3) 0.0367(14) Uani 1 d . .
Li3 Li 0.4717(5) 0.2997(3) 0.1314(3) 0.0365(14) Uani 1 d . .
Li4 Li 0.4433(5) 0.2454(3) 0.2988(3) 0.0358(14) Uani 1 d . .

loop_
_atom_site_aniso_label
_atom_site_aniso_U_11
_atom_site_aniso_U_22
_atom_site_aniso_U_33
_atom_site_aniso_U_23
_atom_site_aniso_U_13
_atom_site_aniso_U_12
Pt1 0.02083(7) 0.02163(7) 0.02156(7) -0.00038(5) 0.00446(5) -0.00113(5)
Si1 0.0355(6) 0.0328(5) 0.0290(5) -0.0034(4) -0.0027(4) 0.0028(4)
Si2 0.0398(6) 0.0341(5) 0.0315(5) 0.0085(4) 0.0010(4) 0.0032(4)
Si3 0.0264(5) 0.0348(5) 0.0446(6) -0.0059(5) 0.0102(4) 0.0014(4)
Si4 0.0237(5) 0.0424(6) 0.0368(6) 0.0029(5) 0.0020(4) -0.0043(4)
O1 0.0419(16) 0.0555(17) 0.074(2) 0.0089(15) 0.0253(15) -0.0116(13)
O2 0.0536(16) 0.0346(13) 0.0469(16) 0.0020(12) 0.0272(13) 0.0029(12)
O3 0.081(2) 0.0528(17) 0.0291(14) -0.0055(13) 0.0182(14) -0.0145(15)
O4 0.0500(16) 0.0446(15) 0.0420(15) 0.0139(12) 0.0094(13) -0.0012(12)
C1 0.0234(16) 0.0254(16) 0.0259(17) -0.0037(14) 0.0028(13) -0.0015(13)
C2 0.0310(18) 0.0261(16) 0.0288(18) -0.0030(14) 0.0066(14) -0.0010(14)
C3 0.0321(19) 0.0246(16) 0.0303(18) 0.0002(15) 0.0094(15) 0.0026(14)
C4 0.0271(17) 0.0301(17) 0.0225(16) 0.0055(14) 0.0072(14) 0.0039(14)
C5 0.0272(17) 0.0261(16) 0.0271(17) -0.0015(14) 0.0089(14) 0.0014(13)
C6 0.0318(18) 0.0247(16) 0.0284(18) -0.0015(14) 0.0063(14) -0.0006(14)
C7 0.0326(19) 0.0309(17) 0.0267(18) 0.0005(15) 0.0044(14) -0.0061(15)
C8 0.0268(17) 0.0274(16) 0.0239(16) 0.0025(14) 0.0018(13) -0.0058(13)
C9 0.059(3) 0.0276(18) 0.045(2) -0.0008(17) 0.0020(19) 0.0080(18)
C10 0.063(3) 0.0261(18) 0.052(2) -0.0048(18) 0.009(2) 0.0051(18)
C11 0.057(3) 0.0313(19) 0.048(2) -0.0117(18) 0.006(2) -0.0039(18)
C12 0.051(2) 0.0277(18) 0.044(2) -0.0133(17) -0.0006(18) 0.0022(16)
C13 0.043(2) 0.040(2) 0.046(2) -0.0106(18) 0.0044(18) -0.0145(18)
C14 0.064(3) 0.037(2) 0.080(3) -0.016(2) 0.011(3) -0.020(2)
C15 0.065(3) 0.031(2) 0.067(3) -0.018(2) 0.008(2) -0.0041(19)
C16 0.042(2) 0.0297(19) 0.046(2) -0.0085(17) 0.0091(18) -0.0001(16)
C17 0.050(2) 0.036(2) 0.040(2) 0.0048(17) -0.0047(18) 0.0033(17)
C18 0.079(3) 0.060(3) 0.029(2) 0.005(2) 0.007(2) 0.016(2)
C19 0.047(3) 0.048(2) 0.061(3) -0.008(2) -0.020(2) 0.0042(19)
C20 0.083(3) 0.062(3) 0.040(2) 0.010(2) 0.014(2) -0.019(2)
C21 0.060(3) 0.053(2) 0.037(2) 0.0097(19) -0.0102(19) -0.007(2)
C22 0.059(3) 0.060(3) 0.082(4) 0.002(3) -0.013(3) 0.024(2)
C23 0.044(3) 0.088(3) 0.059(3) -0.007(3) 0.026(2) -0.004(2)
C24 0.038(2) 0.043(2) 0.074(3) -0.011(2) 0.002(2) 0.0113(18)
C25 0.032(2) 0.043(2) 0.074(3) -0.006(2) 0.012(2) -0.0054(17)
C26 0.035(2) 0.072(3) 0.053(3) 0.008(2) -0.0085(19) -0.007(2)
C27 0.038(2) 0.067(3) 0.049(2) 0.004(2) 0.0137(19) -0.010(2)
C28 0.029(2) 0.056(3) 0.069(3) -0.001(2) 0.012(2) 0.0031(18)
C29 0.059(3) 0.071(3) 0.137(5) -0.038(4) 0.035(3) -0.024(3)
C30 0.051(3) 0.078(4) 0.157(6) -0.032(4) 0.033(4) -0.009(3)
C31 0.072(4) 0.158(6) 0.126(6) -0.029(5) 0.059(4) -0.033(4)
C32 0.078(4) 0.160(6) 0.078(4) 0.029(4) 0.038(3) -0.011(4)
C33 0.091(4) 0.044(3) 0.131(5) -0.011(3) 0.067(4) 0.006(3)
C34 0.081(3) 0.083(3) 0.131(4) -0.010(3) 0.038(3) 0.012(3)
C35 0.089(3) 0.134(4) 0.121(4) 0.037(3) 0.060(3) 0.014(3)
C36 0.086(4) 0.050(3) 0.074(3) 0.015(2) 0.040(3) -0.001(2)
C37 0.128(5) 0.070(3) 0.051(3) 0.000(3) 0.032(3) -0.028(3)
C38 0.165(6) 0.066(3) 0.040(3) -0.001(3) 0.026(3) -0.008(4)
C39 0.188(7) 0.069(4) 0.046(3) -0.011(3) 0.046(4) -0.028(4)
C40 0.129(5) 0.074(3) 0.047(3) -0.020(3) 0.021(3) -0.041(3)
C41 0.075(3) 0.080(3) 0.064(3) 0.024(3) 0.035(3) 0.023(3)
C42 0.085(4) 0.068(3) 0.036(2) 0.007(2) 0.008(2) -0.002(3)
C43 0.083(4) 0.058(3) 0.052(3) 0.004(2) -0.008(3) 0.017(3)
C44 0.054(3) 0.041(2) 0.054(3) -0.001(2) 0.011(2) -0.0057(19)
Li1 0.035(3) 0.033(3) 0.035(3) 0.000(3) 0.013(3) -0.001(2)
Li2 0.036(3) 0.038(3) 0.039(3) 0.000(3) 0.017(3) 0.003(3)
Li3 0.043(4) 0.035(3) 0.033(3) 0.002(3) 0.011(3) -0.007(3)
Li4 0.039(3) 0.037(3) 0.033(3) -0.001(3) 0.008(3) -0.005(3)

loop_
_atom_type_symbol
_atom_type_description
_atom_type_scat_dispersion_real
_atom_type_scat_dispersion_imag
_atom_type_scat_source
C C 0.0033 0.0016 'International Tables Vol C Tables 4.2.6.8 and 6.1.1.4'
H H 0.0000 0.0000 'International Tables Vol C Tables 4.2.6.8 and 6.1.1.4'
Li Li -0.0003 0.0001 'International Tables Vol C Tables 4.2.6.8 and 6.1.1.4'
O O 0.0106 0.0060 'International Tables Vol C Tables 4.2.6.8 and 6.1.1.4'
Pt Pt -1.7033 8.3905 'International Tables Vol C Tables 4.2.6.8 and 6.1.1.4'
Si Si 0.0817 0.0704 'International Tables Vol C Tables 4.2.6.8 and 6.1.1.4'

loop_
_geom_angle_atom_site_label_1
_geom_angle_atom_site_label_2
_geom_angle_atom_site_label_3
_geom_angle
C1 Pt1 C5 108.38(12)
C1 Pt1 Li1 55.30(16)
C1 Pt1 Li2 57.05(16)
C1 Pt1 Li3 148.99(15)
C1 Pt1 Li4 105.16(16)
C4 Pt1 C1 78.95(12)
C4 Pt1 C5 153.53(12)
C4 Pt1 C8 106.34(12)
C4 Pt1 Li1 56.62(15)
C4 Pt1 Li2 56.58(16)
C4 Pt1 Li3 103.94(16)
C4 Pt1 Li4 147.99(15)
C5 Pt1 Li1 105.78(15)
C5 Pt1 Li2 148.79(16)
C5 Pt1 Li3 56.57(16)
C5 Pt1 Li4 56.31(15)
C8 Pt1 C1 153.55(12)
C8 Pt1 C5 78.71(12)
C8 Pt1 Li1 148.96(16)
C8 Pt1 Li2 103.52(16)
C8 Pt1 Li3 56.19(15)
C8 Pt1 Li4 56.67(16)
Li2 Pt1 Li1 88.36(18)
Li2 Pt1 Li4 98.34(18)
Li3 Pt1 Li1 99.92(18)
Li3 Pt1 Li2 149.4(2)
Li3 Pt1 Li4 88.71(18)
Li4 Pt1 Li1 150.75(19)
C1 Si1 C17 115.29(16)
C1 Si1 C18 111.80(17)
C1 Si1 C19 116.08(17)
C17 Si1 C18 102.56(18)
C17 Si1 C19 104.66(18)
C18 Si1 C19 105.1(2)
C4 Si2 C20 109.96(18)
C4 Si2 C21 117.30(16)
C4 Si2 C22 116.87(19)
C20 Si2 C22 104.8(2)
C21 Si2 C20 103.64(19)
C21 Si2 C22 102.8(2)
C5 Si3 C23 110.89(18)
C5 Si3 C24 116.47(16)
C5 Si3 C25 115.66(16)
C23 Si3 C24 104.6(2)
C25 Si3 C23 103.7(2)
C25 Si3 C24 104.18(19)
C8 Si4 C26 116.38(17)
C8 Si4 C27 110.12(16)
C8 Si4 C28 116.56(16)
C27 Si4 C26 105.13(19)
C28 Si4 C26 104.4(2)
C28 Si4 C27 102.86(19)
C29 O1 C32 108.2(4)
C29 O1 Li1 120.2(4)
C32 O1 Li1 128.5(4)
C33 O2 C36 109.0(3)
C33 O2 Li2 118.9(3)
C36 O2 Li2 129.9(3)
C37 O3 Li3 132.9(3)
C40 O3 C37 109.6(3)
C40 O3 Li3 117.5(3)
C41 O4 Li4 128.9(3)
C44 O4 C41 108.8(3)
C44 O4 Li4 118.8(3)
Pt1 C1 Li1 72.58(18)
Pt1 C1 Li2 71.11(18)
Si1 C1 Pt1 125.45(16)
Si1 C1 Li1 139.3(2)
Si1 C1 Li2 114.6(2)
C2 C1 Pt1 114.7(2)
C2 C1 Si1 117.6(2)
C2 C1 Li1 71.1(2)
C2 C1 Li2 69.2(2)
Li1 C1 Li2 105.7(2)
C1 C2 C3 115.6(3)
C1 C2 C12 124.3(3)
C1 C2 Li1 70.7(2)
C1 C2 Li2 73.1(2)
C3 C2 C12 120.0(3)
C3 C2 Li1 70.5(2)
C3 C2 Li2 72.2(2)
C12 C2 Li1 129.8(3)
C12 C2 Li2 122.8(3)
Li2 C2 Li1 107.3(3)
C2 C3 C9 120.1(3)
C2 C3 Li1 71.2(2)
C2 C3 Li2 69.8(2)
C4 C3 C2 114.8(3)
C4 C3 C9 125.0(3)
C4 C3 Li1 72.7(2)
C4 C3 Li2 71.1(2)
C9 C3 Li1 122.2(3)
C9 C3 Li2 131.1(3)
Li1 C3 Li2 106.5(2)
Pt1 C4 Li1 72.06(17)
Pt1 C4 Li2 71.85(17)
Si2 C4 Pt1 125.13(17)
Si2 C4 Li1 113.8(2)
Si2 C4 Li2 140.7(2)
C3 C4 Pt1 115.8(2)
C3 C4 Si2 116.8(2)
C3 C4 Li1 69.4(2)
C3 C4 Li2 71.3(2)
Li2 C4 Li1 105.1(2)
Pt1 C5 Li3 71.02(18)
Pt1 C5 Li4 71.70(18)
Si3 C5 Pt1 126.32(16)
Si3 C5 Li3 113.4(2)
Si3 C5 Li4 140.8(2)
C6 C5 Pt1 114.8(2)
C6 C5 Si3 116.6(2)
C6 C5 Li3 70.1(2)
C6 C5 Li4 70.8(2)
Li3 C5 Li4 105.3(2)
C5 C6 C16 124.1(3)
C5 C6 Li3 71.9(2)
C5 C6 Li4 71.4(2)
C7 C6 C5 115.4(3)
C7 C6 C16 120.5(3)
C7 C6 Li3 71.6(2)
C7 C6 Li4 70.4(2)
C16 C6 Li3 128.2(3)
C16 C6 Li4 125.3(3)
Li3 C6 Li4 106.4(2)
C6 C7 C8 115.5(3)
C6 C7 C13 120.1(3)
C6 C7 Li3 70.6(2)
C6 C7 Li4 71.8(2)
C8 C7 C13 124.4(3)
C8 C7 Li3 70.7(2)
C8 C7 Li4 72.5(2)
C13 C7 Li3 127.4(3)
C13 C7 Li4 126.0(3)
Li4 C7 Li3 106.6(3)
Pt1 C8 Li3 71.74(18)
Pt1 C8 Li4 71.90(18)
Si4 C8 Pt1 126.22(17)
Si4 C8 Li3 139.7(2)
Si4 C8 Li4 114.1(2)
C7 C8 Pt1 115.6(2)
C7 C8 Si4 116.2(2)
C7 C8 Li3 71.4(2)
C7 C8 Li4 69.9(2)
Li3 C8 Li4 105.7(3)
C3 C9 C10 114.2(3)
C11 C10 C9 111.2(3)
C10 C11 C12 110.3(3)
C11 C12 C2 113.4(3)
C14 C13 C7 112.7(3)
C15 C14 C13 111.2(3)
C14 C15 C16 111.2(3)
C15 C16 C6 114.7(3)
O1 C29 C30 107.5(4)
C29 C30 C31 104.8(5)
C32 C31 C30 107.2(5)
O1 C32 C31 106.1(5)
O2 C33 C34 107.3(4)
C35 C34 C33 105.7(5)
C34 C35 C36 107.9(4)
O2 C36 C35 104.7(4)
C38 C37 O3 106.6(4)
C37 C38 C39 105.3(4)
C40 C39 C38 105.3(4)
O3 C40 C39 107.5(4)
O4 C41 C42 106.9(4)
C41 C42 C43 102.7(4)
C42 C43 C44 103.5(4)
O4 C44 C43 106.1(3)
Pt1 Li1 Li2 45.68(13)
O1 Li1 Pt1 156.2(3)
O1 Li1 C1 140.2(3)
O1 Li1 C2 124.1(3)
O1 Li1 C3 123.6(3)
O1 Li1 C4 140.5(3)
O1 Li1 Li2 158.1(3)
C1 Li1 Pt1 52.12(14)
C1 Li1 C2 38.24(14)
C1 Li1 C4 74.1(2)
C1 Li1 Li2 37.67(16)
C2 Li1 Pt1 78.23(18)
C2 Li1 C4 66.25(19)
C2 Li1 Li2 36.31(16)
C3 Li1 Pt1 78.39(19)
C3 Li1 C1 67.53(19)
C3 Li1 C2 38.30(15)
C3 Li1 C4 37.84(15)
C3 Li1 Li2 37.11(15)
C4 Li1 Pt1 51.32(14)
C4 Li1 Li2 37.38(15)
Pt1 Li2 Li1 45.96(13)
O2 Li2 Pt1 152.0(3)
O2 Li2 C1 135.8(3)
O2 Li2 C2 124.4(3)
O2 Li2 C3 129.8(3)
O2 Li2 C4 147.6(3)
O2 Li2 Li1 160.4(3)
C1 Li2 Pt1 51.84(14)
C1 Li2 Li1 36.62(15)
C2 Li2 Pt1 78.55(18)
C2 Li2 C1 37.77(15)
C2 Li2 C3 38.00(15)
C2 Li2 C4 66.5(2)
C2 Li2 Li1 36.39(15)
C3 Li2 Pt1 78.00(18)
C3 Li2 C1 65.98(19)
C3 Li2 Li1 36.39(15)
C4 Li2 Pt1 51.57(14)
C4 Li2 C1 73.2(2)
C4 Li2 C3 37.61(15)
C4 Li2 Li1 37.55(16)
Pt1 Li3 Li4 45.93(13)
O3 Li3 Pt1 152.1(3)
O3 Li3 C5 135.8(3)
O3 Li3 C6 124.2(3)
O3 Li3 C7 129.1(3)
O3 Li3 C8 146.5(4)
O3 Li3 Li4 160.7(3)
C5 Li3 Pt1 52.41(15)
C5 Li3 Li4 37.41(15)
C6 Li3 Pt1 79.0(2)
C6 Li3 C5 38.00(15)
C6 Li3 C7 37.84(15)
C6 Li3 C8 66.72(19)
C6 Li3 Li4 37.02(15)
C7 Li3 Pt1 78.50(19)
C7 Li3 C5 66.3(2)
C7 Li3 Li4 36.61(16)
C8 Li3 Pt1 52.07(15)
C8 Li3 C5 74.0(2)
C8 Li3 C7 37.84(15)
C8 Li3 Li4 37.45(16)
Pt1 Li4 Li3 45.36(13)
O4 Li4 Pt1 154.3(3)
O4 Li4 C5 141.0(3)
O4 Li4 C6 125.9(3)
O4 Li4 C7 125.8(3)
O4 Li4 C8 141.4(3)
O4 Li4 Li3 160.3(3)
C5 Li4 Pt1 51.99(14)
C5 Li4 C8 73.3(2)
C5 Li4 Li3 37.29(16)
C6 Li4 Pt1 78.13(19)
C6 Li4 C5 37.77(14)
C6 Li4 C8 65.8(2)
C6 Li4 Li3 36.62(16)
C7 Li4 Pt1 78.2(2)
C7 Li4 C5 66.4(2)
C7 Li4 C6 37.75(15)
C7 Li4 C8 37.65(15)
C7 Li4 Li3 36.82(15)
C8 Li4 Pt1 51.43(15)
C8 Li4 Li3 36.83(15)

loop_
_geom_bond_atom_site_label_1
_geom_bond_atom_site_label_2
_geom_bond_distance
Pt1 C1 2.101(3)
Pt1 C4 2.084(3)
Pt1 C5 2.105(3)
Pt1 C8 2.086(3)
Pt1 Li1 2.540(5)
Pt1 Li2 2.528(5)
Pt1 Li3 2.512(6)
Pt1 Li4 2.536(6)
Si1 C1 1.855(3)
Si1 C17 1.874(4)
Si1 C18 1.883(4)
Si1 C19 1.901(4)
Si2 C4 1.859(3)
Si2 C20 1.883(4)
Si2 C21 1.871(4)
Si2 C22 1.901(4)
Si3 C5 1.852(3)
Si3 C23 1.890(4)
Si3 C24 1.896(4)
Si3 C25 1.873(4)
Si4 C8 1.857(3)
Si4 C26 1.889(4)
Si4 C27 1.885(4)
Si4 C28 1.877(4)
O1 C29 1.417(6)
O1 C32 1.426(6)
O1 Li1 1.911(6)
O2 C33 1.408(5)
O2 C36 1.432(5)
O2 Li2 1.923(6)
O3 C37 1.436(5)
O3 C40 1.396(5)
O3 Li3 1.886(6)
O4 C41 1.441(5)
O4 C44 1.428(5)
O4 Li4 1.930(6)
C1 C2 1.436(4)
C1 Li1 2.189(6)
C1 Li2 2.242(6)
C2 C3 1.437(5)
C2 C12 1.530(5)
C2 Li1 2.195(6)
C2 Li2 2.191(7)
C3 C4 1.432(5)
C3 C9 1.518(4)
C3 Li1 2.186(6)
C3 Li2 2.222(6)
C4 Li1 2.229(6)
C4 Li2 2.220(6)
C5 C6 1.436(4)
C5 Li3 2.217(7)
C5 Li4 2.223(6)
C6 C7 1.427(5)
C6 C16 1.530(4)
C6 Li3 2.194(7)
C6 Li4 2.215(6)
C7 C8 1.428(4)
C7 C13 1.534(5)
C7 Li3 2.207(6)
C7 Li4 2.196(7)
C8 Li3 2.198(6)
C8 Li4 2.229(7)
C9 C10 1.521(5)
C10 C11 1.501(6)
C11 C12 1.515(5)
C13 C14 1.507(6)
C14 C15 1.490(6)
C15 C16 1.518(5)
C29 C30 1.473(6)
C30 C31 1.485(8)
C31 C32 1.482(8)
C33 C34 1.458(7)
C34 C35 1.392(7)
C35 C36 1.495(7)
C37 C38 1.436(7)
C38 C39 1.478(7)
C39 C40 1.449(6)
C41 C42 1.477(6)
C42 C43 1.493(6)
C43 C44 1.501(6)
Li1 Li2 3.532(7)
Li3 Li4 3.529(8)
